data_4101176
_journal_name_full 'Journal of the American Chemical Society'
_journal_paper_doi 10.1021/ja056740v
_journal_year 2006
_chemical_formula_moiety 'C13 H27 Cu F3 N3 O3 S '
_chemical_formula_sum 'C13 H27 Cu F3 N3 O3 S'
_chemical_formula_weight 425.98
_space_group_IT_number 33
_symmetry_cell_setting orthorhombic
_symmetry_Int_Tables_number 33
_symmetry_space_group_name_Hall 'P 2c -2n'
_symmetry_space_group_name_H-M 'P n a 21'
_cell_angle_alpha 90
_cell_angle_beta 90
_cell_angle_gamma 90
_cell_formula_units_Z 4
_cell_length_a 12.41(0)
_cell_length_b 15.272(1)
_cell_length_c 10.445(1)
_cell_measurement_temperature 273.1
_cell_volume 1980.3(0)
_exptl_crystal_density_diffrn 1.429
_cod_original_formula_sum 'C13 H27 Cu F3 N3 O3 S '
_cod_database_code 4101176

loop_
_symmetry_equiv_pos_as_xyz
x,y,z
-x+1/2,y+1/2,z+1/2
x+1/2,-y+1/2,z
-x,-y,z+1/2

loop_
_atom_site_label
_atom_site_type_symbol
_atom_site_fract_x
_atom_site_fract_y
_atom_site_fract_z
_atom_site_U_iso_or_equiv
_atom_site_adp_type
_atom_site_occupancy
_atom_site_symmetry_multiplicity
_atom_site_calc_flag
_atom_site_refinement_flags
_atom_site_disorder_assembly
_atom_site_disorder_group
Cu1 Cu 0.4411(0) 0.3411(0) 0.560(0) 0.025(0) Uani 1.00 1 d . . .
S1 S 0.832(0) 0.4438(1) 0.510(0) 0.030(0) Uani 1.00 1 d . . .
F1 F 0.641(0) 0.498(0) 0.577(1) 0.07(0) Uani 1.00 1 d . . .
F2 F 0.753(0) 0.493(0) 0.730(1) 0.09(0) Uani 1.00 1 d . . .
F3 F 0.764(0) 0.595(0) 0.594(1) 0.07(0) Uani 1.00 1 d . . .
O1 O 0.794(0) 0.357(0) 0.535(1) 0.04(0) Uani 1.00 1 d . . .
O2 O 0.810(0) 0.474(0) 0.383(0) 0.05(0) Uani 1.00 1 d . . .
O3 O 0.937(0) 0.462(0) 0.561(1) 0.05(0) Uani 1.00 1 d . . .
N1 N 0.486(0) 0.240(0) 0.678(0) 0.02(0) Uani 1.00 1 d . . .
N2 N 0.566(0) 0.305(0) 0.443(0) 0.02(0) Uani 1.00 1 d . . .
N3 N 0.333(0) 0.426(0) 0.561(1) 0.03(0) Uani 1.00 1 d . . .
C1 C 0.595(1) 0.214(0) 0.632(1) 0.03(0) Uani 1.00 1 d . . .
C2 C 0.596(1) 0.217(0) 0.487(1) 0.03(0) Uani 1.00 1 d . . .
C3 C 0.476(0) 0.253(0) 0.820(1) 0.03(0) Uani 1.00 1 d . . .
C4 C 0.531(1) 0.338(0) 0.858(1) 0.04(0) Uani 1.00 1 d . . .
C5 C 0.355(0) 0.259(0) 0.848(1) 0.04(0) Uani 1.00 1 d . . .
C6 C 0.523(0) 0.174(0) 0.893(1) 0.03(0) Uani 1.00 1 d . . .
C7 C 0.548(0) 0.315(0) 0.302(1) 0.03(0) Uani 1.00 1 d . . .
C8 C 0.538(1) 0.413(0) 0.277(1) 0.04(0) Uani 1.00 1 d . . .
C9 C 0.445(0) 0.268(0) 0.265(1) 0.04(0) Uani 1.00 1 d . . .
C10 C 0.645(0) 0.279(0) 0.226(1) 0.04(0) Uani 1.00 1 d . . .
C11 C 0.266(0) 0.476(0) 0.563(1) 0.03(0) Uani 1.00 1 d . . .
C12 C 0.180(0) 0.540(0) 0.571(1) 0.04(0) Uani 1.00 1 d . . .
C13 C 0.745(1) 0.510(0) 0.608(1) 0.04(0) Uani 1.00 1 d . . .
H1 H 0.611(1) 0.156(0) 0.660(1) 0.04(0) Uiso 1.00 1 c . . .
H2 H 0.648(1) 0.253(0) 0.666(1) 0.04(0) Uiso 1.00 1 c . . .
H3 H 0.548(1) 0.175(0) 0.453(1) 0.03(0) Uiso 1.00 1 c . . .
H4 H 0.667(1) 0.204(0) 0.459(1) 0.03(0) Uiso 1.00 1 c . . .
H5 H 0.605(1) 0.336(0) 0.834(1) 0.04(0) Uiso 1.00 1 c . . .
H6 H 0.497(1) 0.385(0) 0.814(1) 0.04(0) Uiso 1.00 1 c . . .
H7 H 0.525(1) 0.346(0) 0.947(1) 0.04(0) Uiso 1.00 1 c . . .
H8 H 0.327(0) 0.308(0) 0.803(1) 0.05(0) Uiso 1.00 1 c . . .
H9 H 0.345(0) 0.267(0) 0.937(1) 0.05(0) Uiso 1.00 1 c . . .
H10 H 0.320(0) 0.207(0) 0.821(1) 0.05(0) Uiso 1.00 1 c . . .
H11 H 0.515(0) 0.185(0) 0.982(1) 0.04(0) Uiso 1.00 1 c . . .
H12 H 0.486(0) 0.122(0) 0.871(1) 0.04(0) Uiso 1.00 1 c . . .
H13 H 0.598(0) 0.168(0) 0.874(1) 0.04(0) Uiso 1.00 1 c . . .
H14 H 0.602(1) 0.442(0) 0.304(1) 0.04(0) Uiso 1.00 1 c . . .
H15 H 0.527(1) 0.422(0) 0.188(1) 0.04(0) Uiso 1.00 1 c . . .
H16 H 0.479(1) 0.435(0) 0.324(1) 0.04(0) Uiso 1.00 1 c . . .
H17 H 0.434(0) 0.273(0) 0.175(1) 0.05(0) Uiso 1.00 1 c . . .
H18 H 0.386(0) 0.293(0) 0.309(1) 0.05(0) Uiso 1.00 1 c . . .
H19 H 0.451(0) 0.207(0) 0.287(1) 0.05(0) Uiso 1.00 1 c . . .
H20 H 0.652(0) 0.218(0) 0.242(1) 0.04(0) Uiso 1.00 1 c . . .
H21 H 0.709(0) 0.308(0) 0.253(1) 0.04(0) Uiso 1.00 1 c . . .
H22 H 0.634(0) 0.289(0) 0.137(1) 0.04(0) Uiso 1.00 1 c . . .
H23 H 0.209(0) 0.597(0) 0.566(1) 0.04(0) Uiso 1.00 1 c . . .
H24 H 0.132(0) 0.531(0) 0.501(1) 0.04(0) Uiso 1.00 1 c . . .
H25 H 0.142(0) 0.533(0) 0.649(1) 0.04(0) Uiso 1.00 1 c . . .
H26 H 0.443(0) 0.195(0) 0.658(0) 0.03(0) Uiso 1.00 1 c . . .
H27 H 0.621(0) 0.340(0) 0.463(0) 0.03(0) Uiso 1.00 1 c . . .

loop_
_atom_site_aniso_label
_atom_site_aniso_U_11
_atom_site_aniso_U_22
_atom_site_aniso_U_33
_atom_site_aniso_U_12
_atom_site_aniso_U_13
_atom_site_aniso_U_23
Cu1 0.022(0) 0.029(0) 0.024(0) 0.005(0) -0.004(0) -0.001(0)
S1 0.022(1) 0.030(1) 0.037(1) 0.001(1) -0.002(1) -0.003(1)
F1 0.04(0) 0.07(0) 0.10(0) 0.01(0) 0.02(0) -0.04(0)
F2 0.12(0) 0.11(0) 0.03(0) 0.00(0) 0.02(0) -0.01(0)
F3 0.08(0) 0.03(0) 0.10(0) 0.00(0) 0.01(0) -0.02(0)
O1 0.04(0) 0.03(0) 0.07(0) 0.00(0) -0.01(0) -0.00(0)
O2 0.06(0) 0.07(0) 0.03(0) 0.00(0) -0.00(0) 0.00(0)
O3 0.02(0) 0.06(0) 0.09(0) -0.01(0) -0.02(0) -0.01(0)
N1 0.02(0) 0.03(0) 0.02(0) 0.00(0) -0.00(0) -0.00(0)
N2 0.03(0) 0.02(0) 0.02(0) -0.00(0) -0.00(0) 0.00(0)
N3 0.03(0) 0.03(0) 0.02(0) 0.00(0) 0.00(0) 0.00(0)
C1 0.02(0) 0.03(0) 0.04(1) 0.00(0) 0.00(0) 0.01(0)
C2 0.03(0) 0.02(0) 0.03(1) 0.01(0) 0.01(0) -0.00(0)
C3 0.03(0) 0.03(0) 0.02(0) -0.00(0) 0.00(0) -0.00(0)
C4 0.04(0) 0.04(0) 0.02(0) 0.00(0) -0.01(0) -0.00(0)
C5 0.03(0) 0.06(0) 0.03(0) 0.00(0) 0.00(0) 0.00(0)
C6 0.03(0) 0.04(0) 0.03(0) 0.00(0) 0.00(0) 0.01(0)
C7 0.02(0) 0.03(0) 0.02(0) -0.00(0) -0.00(0) 0.00(0)
C8 0.04(0) 0.04(0) 0.03(0) 0.00(0) -0.00(0) 0.01(0)
C9 0.03(0) 0.06(0) 0.02(0) -0.01(0) -0.01(0) -0.00(0)
C10 0.03(0) 0.05(0) 0.03(0) 0.00(0) -0.00(0) 0.00(0)
C11 0.03(0) 0.03(0) 0.02(0) -0.00(0) -0.01(0) -0.00(0)
C12 0.03(0) 0.03(0) 0.05(0) 0.01(0) -0.01(0) -0.00(0)
C13 0.04(0) 0.04(0) 0.05(1) -0.00(0) 0.00(0) -0.02(0)

loop_
_geom_bond_atom_site_label_1
_geom_bond_site_symmetry_1
_geom_bond_atom_site_label_2
_geom_bond_site_symmetry_2
_geom_bond_distance
_geom_bond_publ_flag
Cu1 . N1 . 2.054(4) yes
Cu1 . N2 . 2.043(4) yes
Cu1 . N3 . 1.862(4) yes
S1 . O1 . 1.435(3) yes
S1 . O2 . 1.431(5) yes
S1 . O3 . 1.436(4) yes
S1 . C13 . 1.803(6) yes
F1 . C13 . 1.345(6) yes
F2 . C13 . 1.305(7) yes
F3 . C13 . 1.320(6) yes
N1 . C1 . 1.492(7) yes
N1 . C3 . 1.494(7) yes
N1 . H26 . 0.900 no
N2 . C2 . 1.470(6) yes
N2 . C7 . 1.501(7) yes
N2 . H27 . 0.89999(5) no
N3 . C11 . 1.139(5) yes
C1 . C2 . 1.513(6) yes
C1 . H1 . 0.950 no
C1 . H2 . 0.950 no
C2 . H3 . 0.950 no
C2 . H4 . 0.95007(7) no
C3 . C4 . 1.522(8) yes
C3 . C5 . 1.536(7) yes
C3 . C6 . 1.535(8) yes
C4 . H5 . 0.95007(8) no
C4 . H6 . 0.950 no
C4 . H7 . 0.95000(8) no
C5 . H8 . 0.950 no
C5 . H9 . 0.94995(8) no
C5 . H10 . 0.950 no
C6 . H11 . 0.94999(8) no
C6 . H12 . 0.950 no
C6 . H13 . 0.95002(8) no
C7 . C8 . 1.521(7) yes
C7 . C9 . 1.517(7) yes
C7 . C10 . 1.544(7) yes
C8 . H14 . 0.95002(6) no
C8 . H15 . 0.94995(8) no
C8 . H16 . 0.94996(6) no
C9 . H17 . 0.95001(8) no
C9 . H18 . 0.95001(5) no
C9 . H19 . 0.95001(5) no
C10 . H20 . 0.94998(5) no
C10 . H21 . 0.95002(6) no
C10 . H22 . 0.95004(8) no
C11 . C12 . 1.447(6) yes
C12 . H23 . 0.950 no
C12 . H24 . 0.94999(6) no
C12 . H25 . 0.95002(6) no
